data_7043741
loop_
_publ_author_name
'Soudry, Hannah'
'Desmarets, Christophe'
'Gontard, Geoffrey'
'Edgington, Tiffany'
'Cooksy, Andrew L.'
'Amouri, Hani'

_publ_section_title
;
 Chiral two bladed ML2 metallamacrocycles: design, structures and solution
 behavior
;
_journal_name_full 'Dalton Trans.'
_journal_paper_doi 10.1039/C7DT01151B
_journal_year 2017
_chemical_formula_moiety 'C68 H68 N8 O4 Zn, 2(B F4), 2(C2 H3 N)'
_chemical_formula_sum 'C72 H74 B2 F8 N10 O4 Zn'
_chemical_formula_weight 1382.40
_space_group_crystal_system monoclinic
_space_group_IT_number 15
_space_group_name_Hall '-C 2yc'
_space_group_name_H-M_alt 'C 1 2/c 1'
_symmetry_space_group_name_Hall '-C 2yc'
_symmetry_space_group_name_H-M 'C 1 2/c 1'
_atom_sites_solution_hydrogens geom
_atom_sites_solution_primary dual
_atom_sites_solution_secondary difmap
_audit_creation_method SHELXL-2014/7
_audit_update_record
;
2017-02-22 deposited with the CCDC.
2017-07-04 downloaded from the CCDC.
;
_cell_angle_alpha 90
_cell_angle_beta 112.179(3)
_cell_angle_gamma 90
_cell_formula_units_Z 4
_cell_length_a 35.9399(12)
_cell_length_b 9.2811(3)
_cell_length_c 21.8244(7)
_cell_measurement_reflns_used 3043
_cell_measurement_temperature 200(1)
_cell_measurement_theta_max 59.48
_cell_measurement_theta_min 4.18
_cell_volume 6741.1(4)
_computing_cell_refinement 'Bruker SAINT'
_computing_data_collection 'Bruker APEX2'
_computing_data_reduction 'Bruker SAINT'
_computing_molecular_graphics 'SXGRAPH (Farrugia, 2012)'
_computing_publication_material 'WinGX publication routines (Farrugia, 2012)'
_computing_structure_refinement 'SHELXL-2014/7 (Sheldrick, 2014)'
_computing_structure_solution 'SHELXT-2014/5 (Sheldrick, 2014)'
_diffrn_ambient_temperature 200(1)
_diffrn_detector_area_resol_mean 8.3333
_diffrn_measured_fraction_theta_full 0.995
_diffrn_measured_fraction_theta_max 0.994
_diffrn_measurement_device_type 'Bruker APEX-II CCD'
_diffrn_measurement_method '\f and \w scans'
_diffrn_radiation_source micro-source
_diffrn_radiation_type CuK\a
_diffrn_radiation_wavelength 1.54178
_diffrn_reflns_av_R_equivalents 0.0705
_diffrn_reflns_av_unetI/netI 0.0594
_diffrn_reflns_Laue_measured_fraction_full 0.995
_diffrn_reflns_Laue_measured_fraction_max 0.994
_diffrn_reflns_limit_h_max 41
_diffrn_reflns_limit_h_min -42
_diffrn_reflns_limit_k_max 11
_diffrn_reflns_limit_k_min -6
_diffrn_reflns_limit_l_max 25
_diffrn_reflns_limit_l_min -25
_diffrn_reflns_number 24622
_diffrn_reflns_point_group_measured_fraction_full 0.995
_diffrn_reflns_point_group_measured_fraction_max 0.994
_diffrn_reflns_theta_full 66.500
_diffrn_reflns_theta_max 66.615
_diffrn_reflns_theta_min 4.174
_exptl_absorpt_coefficient_mu 1.176
_exptl_absorpt_correction_T_max 1.000
_exptl_absorpt_correction_T_min 0.817
_exptl_absorpt_correction_type multi-scan
_exptl_absorpt_process_details
; 
R.H. Blessing, Acta Cryst. (1995), A51, 33-38
;
_exptl_crystal_colour colourless
_exptl_crystal_density_diffrn 1.362
_exptl_crystal_density_method 'not measured'
_exptl_crystal_description prism
_exptl_crystal_F_000 2880
_exptl_crystal_size_max 0.2
_exptl_crystal_size_mid 0.05
_exptl_crystal_size_min 0.02
_refine_diff_density_max 0.639
_refine_diff_density_min -0.289
_refine_diff_density_rms 0.051
_refine_ls_extinction_method none
_refine_ls_goodness_of_fit_ref 1.016
_refine_ls_hydrogen_treatment constr
_refine_ls_matrix_type full
_refine_ls_number_parameters 445
_refine_ls_number_reflns 5906
_refine_ls_number_restraints 0
_refine_ls_restrained_S_all 1.016
_refine_ls_R_factor_all 0.0831
_refine_ls_R_factor_gt 0.0480
_refine_ls_shift/su_max 0.000
_refine_ls_shift/su_mean 0.000
_refine_ls_structure_factor_coef Fsqd
_refine_ls_weighting_details 'w=1/[\s^2^(Fo^2^)+(0.0607P)^2^+3.2110P] where P=(Fo^2^+2Fc^2^)/3'
_refine_ls_weighting_scheme calc
_refine_ls_wR_factor_gt 0.1103
_refine_ls_wR_factor_ref 0.1246
_reflns_number_gt 4037
_reflns_number_total 5906
_reflns_threshold_expression 'I > 2\s(I)'
_cod_data_source_file c7dt01151b2.cif
_cod_data_source_block Compound_2
_cod_database_code 7043741
_shelx_shelxl_version_number 2014/7
_shelx_space_group_comment
;
The symmetry employed for this shelxl refinement is uniquely defined
by the following loop, which should always be used as a source of
symmetry information in preference to the above space-group names.
They are only intended as comments.
;

loop_
_space_group_symop_operation_xyz
'x, y, z'
'-x, y, -z+1/2'
'x+1/2, y+1/2, z'
'-x+1/2, y+1/2, -z+1/2'
'-x, -y, -z'
'x, -y, z-1/2'
'-x+1/2, -y+1/2, -z'
'x+1/2, -y+1/2, z-1/2'

loop_
_atom_site_label
_atom_site_type_symbol
_atom_site_fract_x
_atom_site_fract_y
_atom_site_fract_z
_atom_site_U_iso_or_equiv
_atom_site_adp_type
_atom_site_occupancy
_atom_site_site_symmetry_order
_atom_site_calc_flag
_atom_site_refinement_flags_posn
_atom_site_refinement_flags_adp
_atom_site_refinement_flags_occupancy
Zn1 Zn 0.5000 0.59402(6) 0.2500 0.03312(17) Uani 1 2 d S T P
F1 F 0.41052(6) 0.0443(2) 0.42476(11) 0.0709(6) Uani 1 1 d . . .
F2 F 0.37390(7) 0.2041(3) 0.45724(13) 0.0951(8) Uani 1 1 d . . .
F3 F 0.34669(7) 0.0975(2) 0.35847(10) 0.0755(6) Uani 1 1 d . . .
F4 F 0.35890(7) -0.0335(3) 0.44934(12) 0.0883(8) Uani 1 1 d . . .
O1 O 0.36994(5) 0.4924(2) 0.24851(9) 0.0359(5) Uani 1 1 d . . .
O2 O 0.35559(5) 0.6255(2) 0.10750(9) 0.0377(5) Uani 1 1 d . . .
N1 N 0.45897(6) 0.7102(2) 0.26978(10) 0.0312(5) Uani 1 1 d . . .
N2 N 0.41073(6) 0.7596(2) 0.30699(10) 0.0296(5) Uani 1 1 d . . .
N3 N 0.41794(6) 0.4232(3) 0.07893(11) 0.0357(6) Uani 1 1 d . . .
N4 N 0.46972(6) 0.4746(3) 0.17134(11) 0.0375(6) Uani 1 1 d . . .
N5 N 0.44551(10) 0.4882(4) 0.44131(16) 0.0705(9) Uani 1 1 d . . .
B1 B 0.37277(11) 0.0799(4) 0.42321(19) 0.0474(9) Uani 1 1 d . . .
C1 C 0.44020(7) 0.8375(3) 0.24014(13) 0.0320(6) Uani 1 1 d . . .
C2 C 0.44691(9) 0.9262(3) 0.19410(15) 0.0426(8) Uani 1 1 d . . .
H2 H 0.4674 0.9059 0.1778 0.051 Uiso 1 1 calc R U .
C3 C 0.42235(10) 1.0453(4) 0.17318(16) 0.0513(9) Uani 1 1 d . . .
H3 H 0.4258 1.1072 0.1411 0.062 Uiso 1 1 calc R U .
C4 C 0.39265(9) 1.0778(3) 0.19757(16) 0.0468(8) Uani 1 1 d . . .
H4 H 0.3767 1.1617 0.1820 0.056 Uiso 1 1 calc R U .
C5 C 0.38573(8) 0.9917(3) 0.24362(14) 0.0380(7) Uani 1 1 d . . .
H5 H 0.3657 1.0142 0.2607 0.046 Uiso 1 1 calc R U .
C6 C 0.40987(8) 0.8698(3) 0.26351(13) 0.0304(6) Uani 1 1 d . . .
C7 C 0.43975(7) 0.6682(3) 0.30820(13) 0.0318(6) Uani 1 1 d . . .
H7 H 0.4460 0.5823 0.3338 0.038 Uiso 1 1 calc R U .
C8 C 0.37883(7) 0.7297(3) 0.33316(13) 0.0320(6) Uani 1 1 d . . .
H8A H 0.3756 0.8137 0.3587 0.038 Uiso 1 1 calc R U .
H8B H 0.3865 0.6454 0.3631 0.038 Uiso 1 1 calc R U .
C9 C 0.33969(7) 0.6996(3) 0.27593(13) 0.0299(6) Uani 1 1 d . . .
C10 C 0.30706(8) 0.7910(3) 0.26052(13) 0.0336(7) Uani 1 1 d . . .
H10 H 0.3082 0.8683 0.2897 0.040 Uiso 1 1 calc R U .
C11 C 0.27252(8) 0.7736(3) 0.20353(14) 0.0362(7) Uani 1 1 d . . .
C12 C 0.27157(8) 0.6630(3) 0.15893(13) 0.0373(7) Uani 1 1 d . . .
C13 C 0.30437(8) 0.5696(3) 0.17331(13) 0.0347(7) Uani 1 1 d . . .
C14 C 0.33754(7) 0.5859(3) 0.23313(13) 0.0309(6) Uani 1 1 d . . .
C15 C 0.23742(8) 0.8760(4) 0.18862(15) 0.0464(8) Uani 1 1 d . . .
H15A H 0.2439 0.9493 0.2234 0.070 Uiso 1 1 calc R U .
H15B H 0.2136 0.8222 0.1869 0.070 Uiso 1 1 calc R U .
H15C H 0.2320 0.9229 0.1459 0.070 Uiso 1 1 calc R U .
C16 C 0.23612(9) 0.6508(4) 0.09417(15) 0.0553(9) Uani 1 1 d . . .
H16A H 0.2415 0.5762 0.0668 0.083 Uiso 1 1 calc R U .
H16B H 0.2317 0.7434 0.0709 0.083 Uiso 1 1 calc R U .
H16C H 0.2121 0.6249 0.1027 0.083 Uiso 1 1 calc R U .
C17 C 0.36585(9) 0.3702(3) 0.28559(16) 0.0459(8) Uani 1 1 d . . .
H17A H 0.3619 0.4031 0.3253 0.069 Uiso 1 1 calc R U .
H17B H 0.3902 0.3112 0.2985 0.069 Uiso 1 1 calc R U .
H17C H 0.3427 0.3126 0.2583 0.069 Uiso 1 1 calc R U .
C18 C 0.30841(8) 0.4618(3) 0.12530(13) 0.0344(7) Uani 1 1 d . . .
C19 C 0.28963(8) 0.3272(3) 0.11344(13) 0.0382(7) Uani 1 1 d . . .
C20 C 0.29871(8) 0.2266(3) 0.07331(13) 0.0370(7) Uani 1 1 d . . .
C21 C 0.32681(8) 0.2623(3) 0.04593(13) 0.0372(7) Uani 1 1 d . . .
H21 H 0.3335 0.1930 0.0197 0.045 Uiso 1 1 calc R U .
C22 C 0.34537(8) 0.3960(3) 0.05583(13) 0.0343(7) Uani 1 1 d . . .
C23 C 0.33544(7) 0.4949(3) 0.09468(13) 0.0337(7) Uani 1 1 d . . .
C24 C 0.25986(10) 0.2881(4) 0.14456(16) 0.0555(9) Uani 1 1 d . . .
H24A H 0.2338 0.2655 0.1097 0.083 Uiso 1 1 calc R U .
H24B H 0.2568 0.3696 0.1708 0.083 Uiso 1 1 calc R U .
H24C H 0.2697 0.2040 0.1733 0.083 Uiso 1 1 calc R U .
C25 C 0.27998(10) 0.0785(3) 0.06215(16) 0.0494(8) Uani 1 1 d . . .
H25A H 0.2867 0.0296 0.1048 0.074 Uiso 1 1 calc R U .
H25B H 0.2903 0.0224 0.0339 0.074 Uiso 1 1 calc R U .
H25C H 0.2507 0.0874 0.0405 0.074 Uiso 1 1 calc R U .
C26 C 0.33363(10) 0.7497(4) 0.07604(18) 0.0567(9) Uani 1 1 d . . .
H26A H 0.3304 0.7502 0.0294 0.085 Uiso 1 1 calc R U .
H26B H 0.3482 0.8363 0.0979 0.085 Uiso 1 1 calc R U .
H26C H 0.3071 0.7482 0.0791 0.085 Uiso 1 1 calc R U .
C27 C 0.37673(8) 0.4311(4) 0.02745(13) 0.0404(8) Uani 1 1 d . . .
H27A H 0.3743 0.3625 -0.0086 0.049 Uiso 1 1 calc R U .
H27B H 0.3719 0.5293 0.0083 0.049 Uiso 1 1 calc R U .
C28 C 0.44765(8) 0.3221(3) 0.08430(13) 0.0348(7) Uani 1 1 d . . .
C29 C 0.44858(10) 0.2052(3) 0.04492(15) 0.0441(8) Uani 1 1 d . . .
H29 H 0.4267 0.1827 0.0051 0.053 Uiso 1 1 calc R U .
C30 C 0.48302(11) 0.1247(4) 0.06728(17) 0.0539(9) Uani 1 1 d . . .
H30 H 0.4849 0.0440 0.0419 0.065 Uiso 1 1 calc R U .
C31 C 0.51552(10) 0.1560(4) 0.12580(17) 0.0519(9) Uani 1 1 d . . .
H31 H 0.5387 0.0963 0.1391 0.062 Uiso 1 1 calc R U .
C32 C 0.51444(9) 0.2711(3) 0.16424(16) 0.0434(8) Uani 1 1 d . . .
H32 H 0.5364 0.2927 0.2041 0.052 Uiso 1 1 calc R U .
C33 C 0.47987(8) 0.3552(3) 0.14271(14) 0.0329(6) Uani 1 1 d . . .
C34 C 0.43273(8) 0.5094(3) 0.13161(14) 0.0414(7) Uani 1 1 d . . .
H34 H 0.4182 0.5878 0.1397 0.050 Uiso 1 1 calc R U .
C35 C 0.45568(10) 0.3995(4) 0.47952(17) 0.0521(9) Uani 1 1 d . . .
C36 C 0.46895(11) 0.2870(4) 0.52832(17) 0.0642(10) Uani 1 1 d . . .
H36A H 0.4884 0.2255 0.5191 0.096 Uiso 1 1 calc R U .
H36B H 0.4458 0.2290 0.5268 0.096 Uiso 1 1 calc R U .
H36C H 0.4817 0.3299 0.5724 0.096 Uiso 1 1 calc R U .

loop_
_atom_site_aniso_label
_atom_site_aniso_U_11
_atom_site_aniso_U_22
_atom_site_aniso_U_33
_atom_site_aniso_U_23
_atom_site_aniso_U_13
_atom_site_aniso_U_12
Zn1 0.0246(3) 0.0366(3) 0.0389(3) 0.000 0.0129(2) 0.000
F1 0.0575(12) 0.0755(14) 0.0933(15) -0.0047(13) 0.0440(11) 0.0017(11)
F2 0.0913(16) 0.0872(18) 0.120(2) -0.0541(16) 0.0548(15) -0.0138(14)
F3 0.0839(14) 0.0814(16) 0.0626(13) 0.0067(12) 0.0295(11) 0.0142(13)
F4 0.0767(15) 0.0930(17) 0.1077(18) 0.0436(15) 0.0488(14) 0.0033(14)
O1 0.0301(9) 0.0363(12) 0.0431(11) -0.0029(10) 0.0160(8) 0.0020(9)
O2 0.0333(10) 0.0342(12) 0.0455(11) -0.0016(10) 0.0148(9) 0.0020(9)
N1 0.0266(11) 0.0334(14) 0.0352(12) 0.0000(11) 0.0135(10) 0.0008(11)
N2 0.0265(11) 0.0336(13) 0.0305(12) 0.0001(11) 0.0129(9) -0.0008(11)
N3 0.0288(11) 0.0442(15) 0.0362(13) -0.0050(12) 0.0145(10) 0.0009(12)
N4 0.0271(11) 0.0406(15) 0.0440(14) -0.0053(12) 0.0124(11) 0.0018(11)
N5 0.080(2) 0.072(2) 0.059(2) 0.0115(19) 0.0248(17) 0.0063(19)
B1 0.051(2) 0.048(2) 0.051(2) -0.004(2) 0.0274(18) 0.001(2)
C1 0.0282(13) 0.0322(16) 0.0357(15) 0.0011(14) 0.0123(12) -0.0033(13)
C2 0.0408(16) 0.0449(19) 0.0488(18) 0.0051(16) 0.0245(14) -0.0009(16)
C3 0.056(2) 0.048(2) 0.054(2) 0.0160(17) 0.0260(17) -0.0010(18)
C4 0.0476(18) 0.0350(18) 0.056(2) 0.0103(16) 0.0174(15) 0.0070(16)
C5 0.0365(15) 0.0321(17) 0.0467(17) 0.0006(15) 0.0173(13) 0.0007(15)
C6 0.0292(13) 0.0316(16) 0.0307(14) -0.0009(13) 0.0115(11) -0.0023(13)
C7 0.0276(13) 0.0331(16) 0.0330(15) 0.0013(13) 0.0097(12) 0.0000(13)
C8 0.0314(14) 0.0372(17) 0.0321(14) -0.0008(13) 0.0174(12) -0.0033(13)
C9 0.0270(13) 0.0342(16) 0.0319(14) -0.0018(13) 0.0151(11) -0.0028(13)
C10 0.0334(14) 0.0356(17) 0.0378(15) -0.0056(14) 0.0202(12) -0.0020(14)
C11 0.0300(14) 0.0426(18) 0.0409(16) -0.0028(15) 0.0187(12) 0.0004(14)
C12 0.0286(14) 0.0470(19) 0.0367(15) -0.0089(15) 0.0129(12) -0.0009(14)
C13 0.0303(14) 0.0411(18) 0.0365(15) -0.0085(14) 0.0169(12) -0.0055(13)
C14 0.0267(13) 0.0343(16) 0.0350(15) -0.0004(14) 0.0154(11) 0.0003(13)
C15 0.0367(15) 0.056(2) 0.0488(18) -0.0013(17) 0.0185(14) 0.0090(16)
C16 0.0354(16) 0.079(3) 0.0466(18) -0.0164(19) 0.0092(14) 0.0091(18)
C17 0.0441(17) 0.0353(18) 0.058(2) 0.0001(16) 0.0190(15) 0.0011(15)
C18 0.0298(14) 0.0394(17) 0.0326(15) -0.0057(14) 0.0101(12) 0.0018(14)
C19 0.0345(15) 0.0446(19) 0.0344(15) -0.0065(15) 0.0119(12) -0.0030(15)
C20 0.0349(14) 0.0354(17) 0.0350(16) -0.0029(14) 0.0069(12) -0.0013(14)
C21 0.0348(15) 0.0424(19) 0.0314(15) -0.0082(14) 0.0091(12) 0.0070(15)
C22 0.0272(13) 0.0444(18) 0.0296(14) -0.0027(14) 0.0089(11) 0.0042(14)
C23 0.0268(13) 0.0375(18) 0.0334(15) -0.0049(14) 0.0075(12) -0.0007(14)
C24 0.0541(19) 0.064(2) 0.057(2) -0.0198(19) 0.0307(17) -0.0220(19)
C25 0.0502(18) 0.0405(19) 0.0509(19) -0.0072(16) 0.0115(15) -0.0043(17)
C26 0.0487(19) 0.046(2) 0.070(2) 0.0170(19) 0.0169(17) 0.0075(18)
C27 0.0306(14) 0.059(2) 0.0301(15) -0.0067(15) 0.0096(12) 0.0022(15)
C28 0.0369(15) 0.0346(16) 0.0411(16) 0.0007(14) 0.0241(13) -0.0013(14)
C29 0.0526(18) 0.0429(19) 0.0433(17) -0.0038(16) 0.0256(15) -0.0049(17)
C30 0.075(2) 0.0385(19) 0.065(2) -0.0042(18) 0.045(2) 0.0051(19)
C31 0.055(2) 0.044(2) 0.066(2) 0.0098(19) 0.0335(18) 0.0157(18)
C32 0.0405(16) 0.0411(19) 0.0523(19) 0.0054(16) 0.0217(15) 0.0036(15)
C33 0.0316(14) 0.0310(16) 0.0419(16) 0.0008(14) 0.0205(12) -0.0030(13)
C34 0.0321(14) 0.048(2) 0.0426(17) -0.0115(16) 0.0129(13) 0.0055(15)
C35 0.056(2) 0.056(2) 0.0442(19) -0.0061(19) 0.0183(16) -0.0016(19)
C36 0.076(2) 0.061(2) 0.054(2) 0.010(2) 0.0231(19) 0.011(2)

loop_
_atom_type_symbol
_atom_type_description
_atom_type_scat_dispersion_real
_atom_type_scat_dispersion_imag
_atom_type_scat_source
C C 0.0181 0.0091 'International Tables Vol C Tables 4.2.6.8 and 6.1.1.4'
H H 0.0000 0.0000 'International Tables Vol C Tables 4.2.6.8 and 6.1.1.4'
B B 0.0090 0.0039 'International Tables Vol C Tables 4.2.6.8 and 6.1.1.4'
N N 0.0311 0.0180 'International Tables Vol C Tables 4.2.6.8 and 6.1.1.4'
O O 0.0492 0.0322 'International Tables Vol C Tables 4.2.6.8 and 6.1.1.4'
F F 0.0727 0.0534 'International Tables Vol C Tables 4.2.6.8 and 6.1.1.4'
Zn Zn -1.5491 0.6778 'International Tables Vol C Tables 4.2.6.8 and 6.1.1.4'

loop_
_geom_angle_atom_site_label_1
_geom_angle_atom_site_label_2
_geom_angle_atom_site_label_3
_geom_angle
_geom_angle_site_symmetry_1
_geom_angle_site_symmetry_3
N4 Zn1 N4 112.19(14) . 2_655
N4 Zn1 N1 108.79(9) . 2_655
N4 Zn1 N1 106.21(9) 2_655 2_655
N4 Zn1 N1 106.21(9) . .
N4 Zn1 N1 108.79(9) 2_655 .
N1 Zn1 N1 114.77(13) 2_655 .
C14 O1 C17 112.1(2) . .
C23 O2 C26 117.4(2) . .
C7 N1 C1 105.4(2) . .
C7 N1 Zn1 125.31(19) . .
C1 N1 Zn1 128.62(17) . .
C7 N2 C6 107.3(2) . .
C7 N2 C8 125.6(2) . .
C6 N2 C8 125.4(2) . .
C34 N3 C28 106.7(2) . .
C34 N3 C27 125.5(2) . .
C28 N3 C27 127.7(2) . .
C34 N4 C33 105.7(2) . .
C34 N4 Zn1 121.1(2) . .
C33 N4 Zn1 133.11(18) . .
F2 B1 F4 111.2(3) . .
F2 B1 F3 109.0(3) . .
F4 B1 F3 107.6(3) . .
F2 B1 F1 111.1(3) . .
F4 B1 F1 108.2(3) . .
F3 B1 F1 109.5(3) . .
C2 C1 N1 130.8(2) . .
C2 C1 C6 120.6(3) . .
N1 C1 C6 108.7(2) . .
C3 C2 C1 116.7(3) . .
C2 C3 C4 122.2(3) . .
C5 C4 C3 121.9(3) . .
C4 C5 C6 115.8(3) . .
N2 C6 C5 131.5(2) . .
N2 C6 C1 105.8(2) . .
C5 C6 C1 122.7(3) . .
N1 C7 N2 112.8(2) . .
N2 C8 C9 109.2(2) . .
C10 C9 C14 118.4(2) . .
C10 C9 C8 121.8(2) . .
C14 C9 C8 119.5(2) . .
C9 C10 C11 122.2(3) . .
C10 C11 C12 118.8(3) . .
C10 C11 C15 120.5(3) . .
C12 C11 C15 120.6(3) . .
C13 C12 C11 119.9(2) . .
C13 C12 C16 120.4(3) . .
C11 C12 C16 119.6(3) . .
C12 C13 C14 119.3(2) . .
C12 C13 C18 123.6(2) . .
C14 C13 C18 116.8(2) . .
O1 C14 C9 118.9(2) . .
O1 C14 C13 119.9(2) . .
C9 C14 C13 121.2(2) . .
C19 C18 C23 118.7(3) . .
C19 C18 C13 124.1(2) . .
C23 C18 C13 117.0(3) . .
C18 C19 C20 120.1(3) . .
C18 C19 C24 120.4(3) . .
C20 C19 C24 119.5(3) . .
C21 C20 C19 119.1(3) . .
C21 C20 C25 119.9(3) . .
C19 C20 C25 120.9(3) . .
C22 C21 C20 122.0(3) . .
C23 C22 C21 117.9(2) . .
C23 C22 C27 120.8(3) . .
C21 C22 C27 121.2(3) . .
C22 C23 O2 117.9(2) . .
C22 C23 C18 122.1(3) . .
O2 C23 C18 119.8(2) . .
N3 C27 C22 111.3(2) . .
C29 C28 N3 132.0(3) . .
C29 C28 C33 122.1(3) . .
N3 C28 C33 105.9(2) . .
C30 C29 C28 115.8(3) . .
C29 C30 C31 123.0(3) . .
C32 C31 C30 121.0(3) . .
C31 C32 C33 117.4(3) . .
N4 C33 C32 130.5(3) . .
N4 C33 C28 108.6(2) . .
C32 C33 C28 120.8(3) . .
N4 C34 N3 113.1(3) . .
N5 C35 C36 179.5(4) . .

loop_
_geom_bond_atom_site_label_1
_geom_bond_atom_site_label_2
_geom_bond_distance
_geom_bond_site_symmetry_2
Zn1 N4 1.988(2) .
Zn1 N4 1.988(2) 2_655
Zn1 N1 2.001(2) 2_655
Zn1 N1 2.001(2) .
F1 B1 1.384(4) .
F2 B1 1.364(4) .
F3 B1 1.379(4) .
F4 B1 1.377(4) .
O1 C14 1.387(3) .
O1 C17 1.433(4) .
O2 C23 1.386(3) .
O2 C26 1.419(4) .
N1 C7 1.330(3) .
N1 C1 1.392(3) .
N2 C7 1.337(3) .
N2 C6 1.388(3) .
N2 C8 1.487(3) .
N3 C34 1.336(4) .
N3 C28 1.393(3) .
N3 C27 1.485(3) .
N4 C34 1.324(3) .
N4 C33 1.387(4) .
N5 C35 1.130(4) .
C1 C2 1.389(4) .
C1 C6 1.399(4) .
C2 C3 1.380(4) .
C3 C4 1.394(4) .
C4 C5 1.378(4) .
C5 C6 1.392(4) .
C8 C9 1.513(3) .
C9 C10 1.382(4) .
C9 C14 1.392(4) .
C10 C11 1.396(4) .
C11 C12 1.406(4) .
C11 C15 1.514(4) .
C12 C13 1.400(4) .
C12 C16 1.508(4) .
C13 C14 1.405(4) .
C13 C18 1.495(4) .
C18 C19 1.397(4) .
C18 C23 1.405(4) .
C19 C20 1.401(4) .
C19 C24 1.512(4) .
C20 C21 1.394(4) .
C20 C25 1.509(4) .
C21 C22 1.386(4) .
C22 C23 1.384(4) .
C22 C27 1.512(4) .
C28 C29 1.392(4) .
C28 C33 1.395(4) .
C29 C30 1.368(4) .
C30 C31 1.398(5) .
C31 C32 1.369(4) .
C32 C33 1.390(4) .
C35 C36 1.438(5) .
